data_2005800
loop_
_publ_author_name
'Polamo, M.'

_publ_section_title
;
 <i>mer</i>-Trichloro[2-(phenylamino)pyridinato]oxotungsten(VI)
;
_journal_issue 12
_journal_name_full 'Acta Crystallographica Section C'
_journal_page_first 2980
_journal_page_last 2982
_journal_paper_doi 10.1107/S010827019601027X
_journal_volume 52
_journal_year 1996
_chemical_formula_iupac '[W1 Cl3 (O) (C11 H9 N2)]'
_chemical_formula_moiety 'C11 H9 Cl3 N2 O1 W1'
_chemical_formula_structural '[W2 Cl3 (O) (C11 H9 N2)]'
_chemical_formula_sum 'C11 H9 Cl3 N2 O W'
_chemical_formula_weight 475.40
_chemical_name_common 2-Anilidopyridinetungstenoxotrichloride
_chemical_name_systematic
;
trichloro-2-(phenylamido)pyridineoxotungsten
;
_space_group_IT_number 33
_symmetry_cell_setting orthorhombic
_symmetry_space_group_name_Hall 'P 2c -2n'
_symmetry_space_group_name_H-M 'P n a 21'
_audit_creation_method SHELXL
_cell_angle_alpha 90.
_cell_angle_beta 90.
_cell_angle_gamma 90.
_cell_formula_units_Z 4
_cell_length_a 15.789(13)
_cell_length_b 8.139(10)
_cell_length_c 10.719(7)
_cell_measurement_reflns_used 25
_cell_measurement_temperature 193(1)
_cell_measurement_theta_max 17.5
_cell_measurement_theta_min 5
_cell_volume 1377(2)
_computing_cell_refinement 'MSC/AFC Diffractometer Control Software'
_computing_data_collection
;
MSC/AFC Diffractometer Control Software
(Molecular Structure Corporation, 1993a)
;
_computing_data_reduction 'TEXSAN (Molecular Structure Corporation, 1993b)'
_computing_molecular_graphics SHELXTL/PC
_computing_publication_material SHELXL93
_computing_structure_refinement 'SHELXL93 (Sheldrick, 1993)'
_computing_structure_solution 'SHELXTL/PC (Sheldrick, 1990)'
_diffrn_ambient_temperature 193.0(10)
_diffrn_measurement_device 'Rigaku AFC7S'
_diffrn_measurement_method \w-2\q
_diffrn_radiation_monochromator graphite
_diffrn_radiation_source 'fine-focus sealed tube'
_diffrn_radiation_type MoK\a
_diffrn_radiation_wavelength 0.71073
_diffrn_reflns_av_R_equivalents 0.0950
_diffrn_reflns_av_sigmaI/netI 0.0642
_diffrn_reflns_limit_h_max 18
_diffrn_reflns_limit_h_min -18
_diffrn_reflns_limit_k_max 9
_diffrn_reflns_limit_k_min -9
_diffrn_reflns_limit_l_max 12
_diffrn_reflns_limit_l_min 0
_diffrn_reflns_number 4364
_diffrn_reflns_theta_max 25.00
_diffrn_reflns_theta_min 2.58
_diffrn_standards_decay_% none
_diffrn_standards_interval_count 200
_diffrn_standards_number 3
_exptl_absorpt_coefficient_mu 8.956
_exptl_absorpt_correction_T_max 0.106
_exptl_absorpt_correction_T_min 0.038
_exptl_absorpt_correction_type '\y scan (North, Phillips & Mathews, 1968)'
_exptl_crystal_colour black
_exptl_crystal_density_diffrn 2.293
_exptl_crystal_density_method 'not measured'
_exptl_crystal_description block
_exptl_crystal_F_000 888
_exptl_crystal_size_max 0.35
_exptl_crystal_size_mid 0.25
_exptl_crystal_size_min 0.25
_refine_diff_density_max 0.83
_refine_diff_density_min -0.84
_refine_ls_abs_structure_details 'Flack (1983) parameter = -0.02(2)'
_refine_ls_abs_structure_Flack -0.02(2)
_refine_ls_extinction_method none
_refine_ls_goodness_of_fit_all 1.040
_refine_ls_goodness_of_fit_obs 1.064
_refine_ls_hydrogen_treatment 'H atoms: riding with U(H) = 1.3U(C)'
_refine_ls_matrix_type full
_refine_ls_number_parameters 93
_refine_ls_number_reflns 1280
_refine_ls_number_restraints 1
_refine_ls_restrained_S_all 1.039
_refine_ls_restrained_S_obs 1.063
_refine_ls_R_factor_all 0.0351
_refine_ls_R_factor_obs 0.0295
_refine_ls_shift/esd_max 0.000
_refine_ls_shift/esd_mean 0.000
_refine_ls_structure_factor_coef Fsqd
_refine_ls_weighting_scheme
;
calc w = 1/[\s^2^(F~o~^2^) + (0.0397P)^2^]
where P = (F~o~^2^ + 2F~c~^2^)/3
;
_refine_ls_wR_factor_all 0.0753
_refine_ls_wR_factor_obs 0.0735
_reflns_number_observed 1171
_reflns_number_total 1280
_reflns_observed_criterion >2sigma(I)
_cod_data_source_file mu1278.cif
_cod_data_source_block mp14
_cod_depositor_comments
;
The following automatic conversions were performed:

'_chemical_melting_point' value 'not measured' was changed to '?' -
the value is undefined or not given.

Automatic conversion script
Id: cif_fix_values 1715 2011-07-08 13:25:40Z adriana 
;
_cod_original_formula_sum 'C11 H9 Cl3 N2 O1 W1'
_cod_database_code 2005800

loop_
_symmetry_equiv_pos_as_xyz
'x, y, z'
'-x, -y, z+1/2'
'x+1/2, -y+1/2, z'
'-x+1/2, y+1/2, z+1/2'

loop_
_atom_site_aniso_label
_atom_site_aniso_U_11
_atom_site_aniso_U_22
_atom_site_aniso_U_33
_atom_site_aniso_U_12
_atom_site_aniso_U_13
_atom_site_aniso_U_23
W1 0.0181(3) 0.0250(2) 0.0346(2) 0.0009(2) -0.0028(4) 0.0033(5)
Cl1 0.031(2) 0.0391(15) 0.0343(15) -0.0066(14) -0.0003(14) 0.0019(13)
Cl2 0.030(2) 0.0336(15) 0.052(2) -0.0060(15) -0.003(2) -0.0049(15)
Cl3 0.038(2) 0.046(2) 0.042(2) -0.004(2) 0.008(2) 0.0117(15)

loop_
_atom_site_label
_atom_site_occupancy
_atom_site_fract_x
_atom_site_fract_y
_atom_site_fract_z
_atom_site_U_iso_or_equiv
_atom_site_thermal_displace_type
_atom_site_calc_flag
_atom_site_refinement_flags
_atom_site_type_symbol
W1 1 0.33275(3) -0.01774(4) 0.14631(8) 0.0259(2) Uani d . W
Cl1 1 0.3806(2) 0.0947(4) -0.0451(3) 0.0349(7) Uani d . Cl
Cl2 1 0.2751(2) -0.2278(4) 0.0240(3) 0.0383(8) Uani d . Cl
Cl3 1 0.2556(3) -0.1253(4) 0.3116(3) 0.0419(8) Uani d . Cl
O1 1 0.4305(7) -0.0747(10) 0.1915(7) 0.037(2) Uiso d . O
N1 1 0.2164(8) 0.1459(11) 0.1125(8) 0.031(3) Uiso d . N
C2 1 0.2538(9) 0.2700(12) 0.1770(10) 0.030(3) Uiso d . C
C3 1 0.2143(10) 0.4140(15) 0.2003(12) 0.036(3) Uiso d . C
H3 1 0.2403(10) 0.4971(15) 0.2493(12) 0.047 Uiso calc R H
C4 1 0.1348(9) 0.4354(14) 0.1500(22) 0.044(3) Uiso d . C
H4 1 0.1067(9) 0.5375(14) 0.1614(22) 0.058 Uiso calc R H
C5 1 0.0953(11) 0.3149(16) 0.0846(13) 0.042(3) Uiso d . C
H5 1 0.0398(11) 0.3292(16) 0.0522(13) 0.055 Uiso calc R H
C6 1 0.1408(10) 0.1666(16) 0.0668(12) 0.038(3) Uiso d . C
H6 1 0.1154(10) 0.0802(16) 0.0204(12) 0.050 Uiso calc R H
N7 1 0.3317(7) 0.2082(10) 0.2154(8) 0.022(2) Uiso d . N
C8 1 0.3950(8) 0.3044(12) 0.2701(10) 0.023(2) Uiso d . C
C9 1 0.4153(9) 0.4591(13) 0.2263(11) 0.029(3) Uiso d . C
H9 1 0.3824(9) 0.5071(13) 0.1616(11) 0.038 Uiso calc R H
C10 1 0.4821(9) 0.5432(15) 0.2751(12) 0.034(3) Uiso d . C
H10 1 0.4957(9) 0.6486(15) 0.2426(12) 0.045 Uiso calc R H
C11 1 0.5312(11) 0.4783(14) 0.3719(12) 0.037(3) Uiso d . C
H11 1 0.5770(11) 0.5390(14) 0.4064(12) 0.048 Uiso calc R H
C12 1 0.5109(10) 0.3209(14) 0.4167(11) 0.037(3) Uiso d . C
H12 1 0.5432(10) 0.2725(14) 0.4819(11) 0.048 Uiso calc R H
C13 1 0.4441(9) 0.2381(13) 0.3653(10) 0.029(3) Uiso d . C
H13 1 0.4308(9) 0.1316(13) 0.3957(10) 0.038 Uiso calc R H

loop_
_atom_type_symbol
_atom_type_description
_atom_type_scat_dispersion_real
_atom_type_scat_dispersion_imag
_atom_type_scat_source
C C 0.0033 0.0016 'International Tables Vol C Tables 4.2.6.8 and 6.1.1.4'
H H 0.0000 0.0000 'International Tables Vol C Tables 4.2.6.8 and 6.1.1.4'
N N 0.0061 0.0033 'International Tables Vol C Tables 4.2.6.8 and 6.1.1.4'
Cl Cl 0.1484 0.1585 'International Tables Vol C Tables 4.2.6.8 and 6.1.1.4'
W W -0.8490 6.8722 'International Tables Vol C Tables 4.2.6.8 and 6.1.1.4'
O O 0.0106 0.0060 'International Tables Vol C Tables 4.2.6.8 and 6.1.1.4'

loop_
_geom_angle_atom_site_label_1
_geom_angle_atom_site_label_2
_geom_angle_atom_site_label_3
_geom_angle
_geom_angle_publ_flag
O1 W1 N7 98.9(4) yes
O1 W1 N1 159.8(4) yes
N7 W1 N1 61.0(4) yes
O1 W1 Cl3 99.1(3) yes
N7 W1 Cl3 93.5(3) yes
N1 W1 Cl3 85.4(3) yes
O1 W1 Cl2 108.5(3) yes
N7 W1 Cl2 152.1(3) yes
N1 W1 Cl2 91.4(3) yes
Cl3 W1 Cl2 87.02(14) yes
O1 W1 Cl1 93.6(3) yes
N7 W1 Cl1 88.2(3) yes
N1 W1 Cl1 83.9(3) yes
Cl3 W1 Cl1 166.79(14) yes
Cl2 W1 Cl1 85.46(12) yes
C6 N1 C2 119.6(11) no
C6 N1 W1 150.2(8) yes
C2 N1 W1 90.1(8) yes
C3 C2 N1 122.5(13) no
C3 C2 N7 131.9(12) no
N1 C2 N7 105.5(9) yes
C2 C3 C4 117.3(12) no
C5 C4 C3 121.9(12) no
C4 C5 C6 117.0(14) no
N1 C6 C5 121.6(12) no
C2 N7 C8 123.6(9) yes
C2 N7 W1 103.4(7) yes
C8 N7 W1 132.1(8) yes
C9 C8 C13 118.3(12) no
C9 C8 N7 122.3(11) yes
C13 C8 N7 119.3(9) yes
C10 C9 C8 120.5(12) no
C9 C10 C11 121.6(12) no
C10 C11 C12 118.1(14) no
C13 C12 C11 119.2(13) no
C12 C13 C8 122.3(11) no

loop_
_geom_bond_atom_site_label_1
_geom_bond_atom_site_label_2
_geom_bond_distance
_geom_bond_publ_flag
W1 O1 1.683(10) yes
W1 N7 1.983(8) yes
W1 N1 2.298(11) yes
W1 Cl3 2.321(3) yes
W1 Cl2 2.339(3) yes
W1 Cl1 2.371(3) yes
N1 C6 1.30(2) yes
N1 C2 1.360(15) yes
C2 C3 1.35(2) no
C2 N7 1.39(2) yes
C3 C4 1.38(2) no
C4 C5 1.36(2) no
C5 C6 1.42(2) no
N7 C8 1.40(2) yes
C8 C9 1.381(15) no
C8 C13 1.39(2) no
C9 C10 1.36(2) no
C10 C11 1.40(2) no
C11 C12 1.41(2) no
C12 C13 1.37(2) no
